data_4503496
loop_
_publ_author_name
'Zhao, Ya-Hui'
'Xu, Hong-Bin'
'Fu, Yao-Mei'
'Shao, Kui-Zhan'
'Yang, Shuang-Yang'
'Su, Zhong-Min'
'Hao, Xiang-Rong'
'Zhu, Dong-Xia'
'Wang, En-Bo'

_publ_section_title
;
 A Series of Lead(II)-Organic Frameworks Based on Pyridyl Carboxylate Acid
 N-Oxide Derivatives: Syntheses, Structures, and Luminescent Properties
;
_journal_issue 10
_journal_name_full 'Crystal Growth &amp; Design'
_journal_page_first 3566
_journal_paper_doi 10.1021/cg701224h
_journal_volume 8
_journal_year 2008
_chemical_formula_moiety 'C12 H8 N2 O6 Pb 3(O)'
_chemical_formula_sum 'C12 H8 N2 O9 Pb'
_chemical_formula_weight 531.39
_chemical_name_systematic
; 
 ? 
;
_space_group_IT_number 15
_symmetry_cell_setting monoclinic
_symmetry_space_group_name_Hall '-C 2yc'
_symmetry_space_group_name_H-M 'C 1 2/c 1'
_atom_sites_solution_hydrogens geom
_atom_sites_solution_primary direct
_atom_sites_solution_secondary difmap
_audit_creation_method SHELXL-97
_cell_angle_alpha 90.000(5)
_cell_angle_beta 130.971(5)
_cell_angle_gamma 90.000(5)
_cell_formula_units_Z 8
_cell_length_a 28.601(5)
_cell_length_b 7.295(5)
_cell_length_c 18.789(5)
_cell_measurement_temperature 293(2)
_cell_volume 2960(2)
_computing_structure_refinement 'SHELXL-97 (Sheldrick, 1997)'
_computing_structure_solution 'SHELXS-97 (Sheldrick, 1990)'
_diffrn_ambient_temperature 293(2)
_diffrn_measured_fraction_theta_full 0.998
_diffrn_measured_fraction_theta_max 0.952
_diffrn_radiation_monochromator graphite
_diffrn_radiation_source 'fine-focus sealed tube'
_diffrn_radiation_type MoK\a
_diffrn_radiation_wavelength 0.71069
_diffrn_reflns_av_R_equivalents 0.0294
_diffrn_reflns_av_sigmaI/netI 0.0355
_diffrn_reflns_limit_h_max 31
_diffrn_reflns_limit_h_min -38
_diffrn_reflns_limit_k_max 9
_diffrn_reflns_limit_k_min -7
_diffrn_reflns_limit_l_max 24
_diffrn_reflns_limit_l_min -19
_diffrn_reflns_number 8803
_diffrn_reflns_theta_full 25.00
_diffrn_reflns_theta_max 28.26
_diffrn_reflns_theta_min 1.89
_exptl_absorpt_coefficient_mu 11.453
_exptl_absorpt_correction_T_max 0.1971
_exptl_absorpt_correction_T_min 0.1162
_exptl_absorpt_correction_type multi-scan
_exptl_crystal_density_diffrn 2.385
_exptl_crystal_density_method 'not measured'
_exptl_crystal_F_000 1984
_exptl_crystal_size_max 0.33
_exptl_crystal_size_mid 0.32
_exptl_crystal_size_min 0.21
_refine_diff_density_max 0.917
_refine_diff_density_min -1.173
_refine_diff_density_rms 0.138
_refine_ls_extinction_method none
_refine_ls_goodness_of_fit_ref 0.955
_refine_ls_hydrogen_treatment constr
_refine_ls_matrix_type full
_refine_ls_number_parameters 217
_refine_ls_number_reflns 3492
_refine_ls_number_restraints 0
_refine_ls_restrained_S_all 0.955
_refine_ls_R_factor_all 0.0316
_refine_ls_R_factor_gt 0.0239
_refine_ls_shift/su_max 0.024
_refine_ls_shift/su_mean 0.001
_refine_ls_structure_factor_coef Fsqd
_refine_ls_weighting_details 'calc w=1/[\s^2^(Fo^2^)+(0.0324P)^2^+0.0000P] where P=(Fo^2^+2Fc^2^)/3'
_refine_ls_weighting_scheme calc
_refine_ls_wR_factor_gt 0.0546
_refine_ls_wR_factor_ref 0.0563
_reflns_number_gt 2887
_reflns_number_total 3492
_reflns_threshold_expression >2sigma(I)
_cod_data_source_file cg701224h_si_002.cif
_cod_data_source_block compound1
_cod_depositor_comments
;
The following automatic conversions were performed:

'_symmetry_cell_setting' value 'Monoclinic' changed to 'monoclinic'
according to /home/saulius/struct/CIF-dictionaries/cif_core.dic
dictionary named 'cif_core.dic' version 2.4.1 from 2010-06-29.

Automatic conversion script
Id: cif_fix_values 1715 2011-07-08 13:25:40Z adriana 
;
_cod_original_sg_symbol_H-M C2/c
_cod_database_code 4503496

loop_
_symmetry_equiv_pos_as_xyz
'x, y, z'
'-x, y, -z+1/2'
'x+1/2, y+1/2, z'
'-x+1/2, y+1/2, -z+1/2'
'-x, -y, -z'
'x, -y, z-1/2'
'-x+1/2, -y+1/2, -z'
'x+1/2, -y+1/2, z-1/2'

loop_
_atom_site_label
_atom_site_type_symbol
_atom_site_fract_x
_atom_site_fract_y
_atom_site_fract_z
_atom_site_U_iso_or_equiv
_atom_site_adp_type
_atom_site_occupancy
_atom_site_symmetry_multiplicity
_atom_site_calc_flag
_atom_site_refinement_flags
C6 C 0.9340(2) 0.2878(6) 0.9645(4) 0.0449(12) Uani 1 1 d .
O8 O 0.5575(4) 0.337(2) 0.8270(7) 0.250(7) Uani 1 1 d .
C9 C 0.75575(19) 0.4718(5) 0.4668(3) 0.0302(9) Uani 1 1 d .
C10 C 0.70829(18) 0.4837(6) 0.4686(3) 0.0361(10) Uani 1 1 d .
H10 H 0.6680 0.4554 0.4149 0.043 Uiso 1 1 calc R
Pb1 Pb 0.794883(6) 0.30205(2) 0.789842(10) 0.02702(6) Uani 1 1 d .
N1 N 0.87937(14) -0.1164(5) 0.8802(2) 0.0312(7) Uani 1 1 d .
O6 O 0.91000(17) 0.2759(6) 1.0000(3) 0.0662(11) Uani 1 1 d .
O3 O 0.80670(15) 0.1834(4) 0.6786(2) 0.0398(7) Uani 1 1 d .
N2 N 0.77863(15) 0.5706(5) 0.6285(2) 0.0314(8) Uani 1 1 d .
O1 O 0.82410(12) -0.0436(4) 0.8371(2) 0.0362(7) Uani 1 1 d .
C1 C 0.9096(2) -0.2016(6) 0.9635(4) 0.0443(12) Uani 1 1 d .
H1 H 0.8902 -0.2199 0.9877 0.053 Uiso 1 1 calc R
C11 C 0.72021(19) 0.5369(6) 0.5491(3) 0.0382(10) Uani 1 1 d .
H11 H 0.6878 0.5498 0.5489 0.046 Uiso 1 1 calc R
C3 C 0.9986(2) -0.2423(6) 0.9771(4) 0.0377(11) Uani 1 1 d .
C12 C 0.7559(2) 0.1033(6) 0.6179(3) 0.0334(9) Uani 1 1 d .
O4 O 0.71414(14) 0.0867(5) 0.6222(2) 0.0421(7) Uani 1 1 d .
O2 O 0.79044(13) 0.6047(4) 0.70841(19) 0.0389(7) Uani 1 1 d .
C7 C 0.8258(2) 0.5660(6) 0.6287(3) 0.0401(11) Uani 1 1 d .
H7 H 0.8657 0.5954 0.6833 0.048 Uiso 1 1 calc R
C5 C 0.90495(19) -0.1053(7) 0.8406(3) 0.0398(10) Uani 1 1 d .
H5 H 0.8823 -0.0560 0.7805 0.048 Uiso 1 1 calc R
O5 O 0.90566(15) 0.3307(5) 0.8802(3) 0.0561(10) Uani 1 1 d .
C2 C 0.9690(2) -0.2613(7) 1.0124(4) 0.0452(12) Uani 1 1 d .
H2 H 0.9901 -0.3161 1.0709 0.054 Uiso 1 1 calc R
C4 C 0.9641(2) -0.1662(6) 0.8883(3) 0.0435(12) Uani 1 1 d .
H4 H 0.9814 -0.1560 0.8604 0.052 Uiso 1 1 calc R
C8 C 0.8151(2) 0.5177(6) 0.5481(3) 0.0396(10) Uani 1 1 d .
H8 H 0.8477 0.5159 0.5482 0.048 Uiso 1 1 calc R
O7 O 0.9396(6) 0.7874(15) 0.2278(8) 0.237(6) Uani 1 1 d .
O9 O 0.9776(11) 0.465(4) 0.1896(14) 0.61(2) Uani 1 1 d .

loop_
_atom_site_aniso_label
_atom_site_aniso_U_11
_atom_site_aniso_U_22
_atom_site_aniso_U_33
_atom_site_aniso_U_23
_atom_site_aniso_U_13
_atom_site_aniso_U_12
C6 0.024(2) 0.037(3) 0.049(3) -0.005(2) 0.013(2) 0.002(2)
O8 0.125(7) 0.49(2) 0.159(9) 0.031(11) 0.103(7) 0.031(10)
C9 0.038(2) 0.024(2) 0.033(2) 0.0048(17) 0.025(2) 0.0021(18)
C10 0.033(2) 0.043(3) 0.027(2) 0.001(2) 0.0172(19) 0.003(2)
Pb1 0.02442(9) 0.03017(10) 0.02664(8) 0.00022(7) 0.01680(7) 0.00110(7)
N1 0.0223(16) 0.0274(18) 0.0356(18) -0.0054(16) 0.0153(15) -0.0002(16)
O6 0.0335(19) 0.088(3) 0.071(3) 0.006(2) 0.032(2) 0.014(2)
O3 0.0458(19) 0.0402(19) 0.0330(16) -0.0056(14) 0.0257(16) -0.0059(15)
N2 0.0364(19) 0.0290(19) 0.0312(17) -0.0022(15) 0.0232(16) -0.0030(16)
O1 0.0198(13) 0.0363(17) 0.0435(17) -0.0006(14) 0.0168(14) 0.0031(13)
C1 0.031(2) 0.043(3) 0.050(3) 0.006(2) 0.022(2) 0.000(2)
C11 0.033(2) 0.049(3) 0.041(2) 0.000(2) 0.028(2) 0.003(2)
C3 0.026(2) 0.026(2) 0.048(3) -0.010(2) 0.019(2) -0.0025(18)
C12 0.044(2) 0.030(2) 0.033(2) 0.011(2) 0.028(2) 0.010(2)
O4 0.0438(17) 0.052(2) 0.0392(16) 0.0058(16) 0.0309(15) 0.0079(16)
O2 0.0449(17) 0.0454(18) 0.0333(15) -0.0100(15) 0.0285(15) -0.0060(16)
C7 0.031(2) 0.050(3) 0.039(2) -0.014(2) 0.023(2) -0.014(2)
C5 0.031(2) 0.047(3) 0.037(2) -0.002(2) 0.021(2) 0.008(2)
O5 0.0244(16) 0.058(2) 0.053(2) 0.0044(18) 0.0110(17) 0.0033(16)
C2 0.029(2) 0.040(3) 0.045(3) 0.008(2) 0.015(2) 0.002(2)
C4 0.029(2) 0.052(3) 0.042(3) -0.003(2) 0.020(2) 0.007(2)
C8 0.037(2) 0.047(3) 0.042(2) -0.007(2) 0.029(2) -0.010(2)
O7 0.224(13) 0.236(11) 0.185(11) -0.012(7) 0.106(10) 0.063(8)
O9 0.68(4) 0.93(6) 0.50(3) 0.40(4) 0.52(4) 0.56(4)

loop_
_atom_type_symbol
_atom_type_description
_atom_type_scat_dispersion_real
_atom_type_scat_dispersion_imag
_atom_type_scat_source
C C 0.0033 0.0016 'International Tables Vol C Tables 4.2.6.8 and 6.1.1.4'
H H 0.0000 0.0000 'International Tables Vol C Tables 4.2.6.8 and 6.1.1.4'
N N 0.0061 0.0033 'International Tables Vol C Tables 4.2.6.8 and 6.1.1.4'
O O 0.0106 0.0060 'International Tables Vol C Tables 4.2.6.8 and 6.1.1.4'
Pb Pb -3.3944 10.1111 'International Tables Vol C Tables 4.2.6.8 and 6.1.1.4'

loop_
_geom_angle_atom_site_label_1
_geom_angle_atom_site_label_2
_geom_angle_atom_site_label_3
_geom_angle
_geom_angle_site_symmetry_3
O6 C6 O5 124.9(5) .
O6 C6 C3 119.5(5) 5_757
O5 C6 C3 115.5(5) 5_757
C10 C9 C8 118.0(4) .
C10 C9 C12 120.7(4) 7_656
C8 C9 C12 121.1(4) 7_656
C11 C10 C9 120.5(4) .
C11 C10 H10 119.7 .
C9 C10 H10 119.7 .
O5 Pb1 O3 77.48(12) .
O5 Pb1 O1 82.30(10) .
O3 Pb1 O1 76.14(9) .
O5 Pb1 O2 83.02(11) .
O3 Pb1 O2 77.59(9) .
O1 Pb1 O2 152.10(8) .
O1 N1 C1 119.7(3) .
O1 N1 C5 120.0(3) .
C1 N1 C5 120.3(4) .
C12 O3 Pb1 102.3(2) .
O2 N2 C11 119.8(3) .
O2 N2 C7 119.3(3) .
C11 N2 C7 120.9(3) .
N1 O1 Pb1 125.4(2) .
N1 C1 C2 119.7(5) .
N1 C1 H1 120.2 .
C2 C1 H1 120.2 .
N2 C11 C10 120.3(4) .
N2 C11 H11 119.9 .
C10 C11 H11 119.9 .
C2 C3 C4 116.3(4) .
C2 C3 C6 121.6(5) 5_757
C4 C3 C6 121.9(5) 5_757
O4 C12 O3 124.6(4) .
O4 C12 C9 118.3(4) 7_656
O3 C12 C9 117.0(4) 7_656
N2 O2 Pb1 112.2(2) .
N2 C7 C8 120.1(4) .
N2 C7 H7 119.9 .
C8 C7 H7 119.9 .
N1 C5 C4 120.4(4) .
N1 C5 H5 119.8 .
C4 C5 H5 119.8 .
C6 O5 Pb1 109.0(3) .
C1 C2 C3 121.8(5) .
C1 C2 H2 119.1 .
C3 C2 H2 119.1 .
C5 C4 C3 121.2(4) .
C5 C4 H4 119.4 .
C3 C4 H4 119.4 .
C7 C8 C9 120.1(4) .
C7 C8 H8 120.0 .
C9 C8 H8 120.0 .

loop_
_geom_bond_atom_site_label_1
_geom_bond_atom_site_label_2
_geom_bond_distance
_geom_bond_site_symmetry_2
C6 O6 1.232(7) .
C6 O5 1.258(6) .
C6 C3 1.504(6) 5_757
C9 C10 1.383(5) .
C9 C8 1.389(6) .
C9 C12 1.499(5) 7_656
C10 C11 1.370(5) .
C10 H10 0.9300 .
Pb1 O5 2.431(3) .
Pb1 O3 2.481(3) .
Pb1 O1 2.621(3) .
Pb1 O2 2.641(3) .
N1 O1 1.326(4) .
N1 C1 1.344(6) .
N1 C5 1.345(5) .
O3 C12 1.257(5) .
N2 O2 1.329(4) .
N2 C11 1.345(5) .
N2 C7 1.348(5) .
C1 C2 1.370(6) .
C1 H1 0.9300 .
C11 H11 0.9300 .
C3 C2 1.380(7) .
C3 C4 1.381(7) .
C3 C6 1.504(6) 5_757
C12 O4 1.256(5) .
C12 C9 1.499(5) 7_656
C7 C8 1.379(6) .
C7 H7 0.9300 .
C5 C4 1.369(6) .
C5 H5 0.9300 .
C2 H2 0.9300 .
C4 H4 0.9300 .
C8 H8 0.9300 .
O9 O9 1.73(4) 2_755

loop_
_geom_torsion_atom_site_label_1
_geom_torsion_atom_site_label_2
_geom_torsion_atom_site_label_3
_geom_torsion_atom_site_label_4
_geom_torsion
_geom_torsion_site_symmetry_1
_geom_torsion_site_symmetry_4
C8 C9 C10 C11 -0.9(7) . .
C12 C9 C10 C11 174.1(4) 7_656 .
O5 Pb1 O3 C12 164.9(3) . .
O1 Pb1 O3 C12 79.9(3) . .
O2 Pb1 O3 C12 -109.6(3) . .
C1 N1 O1 Pb1 121.6(3) . .
C5 N1 O1 Pb1 -58.6(5) . .
O5 Pb1 O1 N1 -7.5(3) . .
O3 Pb1 O1 N1 71.4(3) . .
O2 Pb1 O1 N1 51.3(4) . .
O1 N1 C1 C2 -173.8(4) . .
C5 N1 C1 C2 6.4(7) . .
O2 N2 C11 C10 -173.5(4) . .
C7 N2 C11 C10 4.9(6) . .
C9 C10 C11 N2 -2.9(7) . .
Pb1 O3 C12 O4 -3.5(5) . .
Pb1 O3 C12 C9 174.5(3) . 7_656
C11 N2 O2 Pb1 79.6(4) . .
C7 N2 O2 Pb1 -98.9(4) . .
O5 Pb1 O2 N2 96.3(2) . .
O3 Pb1 O2 N2 17.6(2) . .
O1 Pb1 O2 N2 37.6(3) . .
O2 N2 C7 C8 175.3(4) . .
C11 N2 C7 C8 -3.2(7) . .
O1 N1 C5 C4 174.4(4) . .
C1 N1 C5 C4 -5.8(7) . .
O6 C6 O5 Pb1 -15.6(6) . .
C3 C6 O5 Pb1 162.0(3) 5_757 .
O3 Pb1 O5 C6 -140.7(3) . .
O1 Pb1 O5 C6 -63.3(3) . .
O2 Pb1 O5 C6 140.5(3) . .
N1 C1 C2 C3 -2.3(7) . .
C4 C3 C2 C1 -2.3(7) . .
C6 C3 C2 C1 172.8(5) 5_757 .
N1 C5 C4 C3 0.9(7) . .
C2 C3 C4 C5 3.0(7) . .
C6 C3 C4 C5 -172.1(4) 5_757 .
N2 C7 C8 C9 -0.7(7) . .
C10 C9 C8 C7 2.6(7) . .
C12 C9 C8 C7 -172.3(4) 7_656 .
